data_2237824
loop_
_publ_author_name
'Ren, Fang'
'Li, Guifeng'
'Zhang, Quanying'
'Yao, Jinhua'
'Zhang, Xuli'

_publ_section_title
;
 1-(3-Chlorophenyl)-5-(2,4-dihydroxybenzoyl)pyridin-2(1<i>H</i>)-one
;
_journal_coeditor_code FY2085
_journal_issue 5
_journal_name_full 'Acta Crystallographica Section E'
_journal_page_first o732
_journal_paper_doi 10.1107/S1600536813009689
_journal_volume 69
_journal_year 2013
_chemical_formula_iupac 'C18 H12 Cl N O4'
_chemical_formula_moiety 'C18 H12 Cl N O4'
_chemical_formula_sum 'C18 H12 Cl N O4'
_chemical_formula_weight 341.74
_chemical_melting_point 391
_chemical_name_systematic
;
1-(3-Chlorophenyl)-5-(2,4-dihydroxybenzoyl)pyridin-2(1<i>H</i>)-one
;
_space_group_IT_number 2
_symmetry_cell_setting triclinic
_symmetry_space_group_name_Hall '-P 1'
_symmetry_space_group_name_H-M 'P -1'
_atom_sites_solution_hydrogens geom
_atom_sites_solution_primary direct
_atom_sites_solution_secondary difmap
_audit_creation_method SHELXL-97
_cell_angle_alpha 87.193(5)
_cell_angle_beta 87.719(5)
_cell_angle_gamma 82.674(5)
_cell_formula_units_Z 2
_cell_length_a 6.689(3)
_cell_length_b 9.009(4)
_cell_length_c 13.257(6)
_cell_measurement_reflns_used 841
_cell_measurement_temperature 293(2)
_cell_measurement_theta_max 26.764
_cell_measurement_theta_min 2.281
_cell_volume 791.0(6)
_computing_cell_refinement 'SAINT (Bruker, 2002)'
_computing_data_collection 'SMART (Bruker, 2002)'
_computing_data_reduction 'SAINT (Bruker, 2002)'
_computing_molecular_graphics 'SHELXTL (Sheldrick, 2008)'
_computing_publication_material 'SHELXTL (Sheldrick, 2008)'
_computing_structure_refinement 'SHELXL97 (Sheldrick, 2008)'
_computing_structure_solution 'SHELXS97 (Sheldrick, 2008)'
_diffrn_ambient_temperature 293(2)
_diffrn_measured_fraction_theta_full 0.981
_diffrn_measured_fraction_theta_max 0.981
_diffrn_measurement_device_type 'Bruker SMART CCD'
_diffrn_measurement_method '\f and \w scans'
_diffrn_radiation_monochromator graphite
_diffrn_radiation_source 'fine-focus sealed tube'
_diffrn_radiation_type MoK\a
_diffrn_radiation_wavelength 0.71073
_diffrn_reflns_av_R_equivalents 0.0487
_diffrn_reflns_av_sigmaI/netI 0.0396
_diffrn_reflns_limit_h_max 7
_diffrn_reflns_limit_h_min -5
_diffrn_reflns_limit_k_max 10
_diffrn_reflns_limit_k_min -9
_diffrn_reflns_limit_l_max 15
_diffrn_reflns_limit_l_min -14
_diffrn_reflns_number 3286
_diffrn_reflns_theta_full 25.01
_diffrn_reflns_theta_max 25.01
_diffrn_reflns_theta_min 1.54
_diffrn_standards_decay_% 6.06
_exptl_absorpt_coefficient_mu 0.263
_exptl_absorpt_correction_T_max 0.9869
_exptl_absorpt_correction_T_min 0.9615
_exptl_absorpt_correction_type multi-scan
_exptl_absorpt_process_details '(SADABS; Bruker, 2002)'
_exptl_crystal_colour yellow
_exptl_crystal_density_diffrn 1.435
_exptl_crystal_density_method 'not measured'
_exptl_crystal_description block
_exptl_crystal_F_000 352
_exptl_crystal_size_max 0.15
_exptl_crystal_size_mid 0.12
_exptl_crystal_size_min 0.05
_refine_diff_density_max 0.358
_refine_diff_density_min -0.427
_refine_ls_extinction_method none
_refine_ls_goodness_of_fit_ref 0.999
_refine_ls_hydrogen_treatment mixed
_refine_ls_matrix_type full
_refine_ls_number_parameters 236
_refine_ls_number_reflns 2726
_refine_ls_number_restraints 48
_refine_ls_restrained_S_all 1.009
_refine_ls_R_factor_all 0.0969
_refine_ls_R_factor_gt 0.0780
_refine_ls_shift/su_max 0.000
_refine_ls_shift/su_mean 0.000
_refine_ls_structure_factor_coef Fsqd
_refine_ls_weighting_details 'calc w=1/[\s^2^(Fo^2^)+(0.1737P)^2^+0.0000P] where P=(Fo^2^+2Fc^2^)/3'
_refine_ls_weighting_scheme calc
_refine_ls_wR_factor_gt 0.2153
_refine_ls_wR_factor_ref 0.2334
_reflns_number_gt 1929
_reflns_number_total 2726
_reflns_threshold_expression I>2sigma(I)
_cod_data_source_file fy2085.cif
_cod_data_source_block I
_cod_database_code 2237824
_cod_database_fobs_code 2237824

loop_
_symmetry_equiv_pos_as_xyz
'x, y, z'
'-x, -y, -z'

loop_
_atom_site_type_symbol
_atom_site_label
_atom_site_fract_x
_atom_site_fract_y
_atom_site_fract_z
_atom_site_U_iso_or_equiv
_atom_site_adp_type
_atom_site_calc_flag
_atom_site_refinement_flags
_atom_site_occupancy
_atom_site_symmetry_multiplicity
_atom_site_disorder_assembly
_atom_site_disorder_group
C C1 0.5151(4) -0.2487(3) 0.2138(2) 0.0538(8) Uani d . 1 1 . .
H H1A 0.6295 -0.3083 0.2368 0.065 Uiso calc R 1 1 . .
C C2 0.3295(4) -0.3066(3) 0.2132(2) 0.0495(7) Uani d . 1 1 . .
C C3 0.1599(4) -0.2167(3) 0.1802(2) 0.0467(7) Uani d . 1 1 . .
H H3 0.0368 -0.2545 0.1811 0.056 Uiso calc R 1 1 . .
C C4 0.1723(4) -0.0708(3) 0.1460(2) 0.0437(6) Uani d . 1 1 . .
C C5 0.3569(4) -0.0092(3) 0.1467(2) 0.0445(6) Uani d . 1 1 . .
C C6 0.5255(4) -0.1048(3) 0.1803(2) 0.0504(7) Uani d . 1 1 . .
H H6 0.6495 -0.0682 0.1796 0.060 Uiso calc R 1 1 . .
C C7 0.3660(4) 0.1438(3) 0.1075(2) 0.0485(7) Uani d . 1 1 . .
C C8 0.5392(4) 0.2240(3) 0.1300(2) 0.0431(6) Uani d . 1 1 . .
C C9 0.6104(4) 0.3249(3) 0.0559(2) 0.0521(7) Uani d . 1 1 . .
H H9 0.5547 0.3347 -0.0076 0.063 Uiso calc R 1 1 . .
C C10 0.7578(4) 0.4071(3) 0.0762(3) 0.0608(8) Uani d . 1 1 . .
H H10 0.8062 0.4692 0.0253 0.073 Uiso calc R 1 1 . .
C C11 0.8409(4) 0.4009(3) 0.1736(2) 0.0554(8) Uani d . 1 1 A .
C C12 0.6192(4) 0.2166(3) 0.2224(2) 0.0460(7) Uani d . 1 1 A .
H H12 0.5742 0.1514 0.2724 0.055 Uiso calc R 1 1 . .
C C13 0.835(4) 0.298(2) 0.348(2) 0.0602(8) Uani d PDU 0.331(8) 1 A 1
C C14 0.679(4) 0.326(2) 0.4232(19) 0.107(3) Uani d PDU 0.331(8) 1 A 1
H H14 0.5465 0.3577 0.4065 0.128 Uiso calc PR 0.331(8) 1 A 1
C C15 0.737(4) 0.302(2) 0.5263(17) 0.137(4) Uani d PDU 0.331(8) 1 A 1
H H15 0.6406 0.3212 0.5781 0.164 Uiso calc PR 0.331(8) 1 A 1
C C16 0.928(4) 0.254(3) 0.549(2) 0.109(3) Uani d PDU 0.331(8) 1 A 1
H H16 0.9665 0.2386 0.6154 0.131 Uiso calc PR 0.331(8) 1 A 1
C C17 1.065(4) 0.227(3) 0.471(2) 0.0914(18) Uani d PDU 0.331(8) 1 A 1
C C18 1.027(5) 0.242(3) 0.364(3) 0.069(2) Uani d PDU 0.331(8) 1 A 1
H H18 1.1232 0.2171 0.3132 0.083 Uiso calc PR 0.331(8) 1 A 1
Cl Cl1 1.3150(14) 0.1781(14) 0.4928(8) 0.1598(17) Uani d PDU 0.331(8) 1 A 1
C C13' 0.8340(19) 0.2944(10) 0.3452(10) 0.0602(8) Uani d PG 0.669(8) 1 A 2
C C14' 0.7299(15) 0.3857(11) 0.4146(8) 0.107(3) Uani d PG 0.669(8) 1 A 2
H H14' 0.6124 0.4463 0.3966 0.128 Uiso calc PR 0.669(8) 1 A 2
C C15' 0.7991(14) 0.3875(11) 0.5106(6) 0.137(4) Uani d PG 0.669(8) 1 A 2
H H15' 0.7286 0.4493 0.5576 0.164 Uiso calc PR 0.669(8) 1 A 2
C C16' 0.9725(17) 0.2980(12) 0.5372(8) 0.109(3) Uani d PG 0.669(8) 1 A 2
H H16' 1.0194 0.2993 0.6022 0.131 Uiso calc PR 0.669(8) 1 A 2
C C17' 1.077(2) 0.2068(13) 0.4678(10) 0.0914(18) Uani d PG 0.669(8) 1 A 2
C C18' 1.007(2) 0.2050(12) 0.3718(11) 0.069(2) Uani d PG 0.669(8) 1 A 2
H H18' 1.0780 0.1432 0.3247 0.083 Uiso calc PR 0.669(8) 1 A 2
Cl Cl1' 1.2968(6) 0.0926(8) 0.5029(3) 0.1598(17) Uani d P 0.669(8) 1 A 2
N N1 0.7644(3) 0.3024(2) 0.24405(18) 0.0477(6) Uani d . 1 1 . .
O O1 0.3277(3) -0.4514(2) 0.24453(18) 0.0642(7) Uani d D 1 1 . .
O O2 0.0021(3) 0.0106(2) 0.11379(17) 0.0591(6) Uani d D 1 1 . .
O O3 0.2307(3) 0.2123(2) 0.05679(18) 0.0686(7) Uani d . 1 1 . .
O O4 0.9690(3) 0.4788(2) 0.1992(2) 0.0816(8) Uani d . 1 1 . .
H H2 0.044(5) 0.096(4) 0.086(3) 0.077(10) Uiso d D 1 1 . .
H H1 0.214(7) -0.478(5) 0.227(3) 0.109(15) Uiso d D 1 1 . .

loop_
_atom_site_aniso_label
_atom_site_aniso_U_11
_atom_site_aniso_U_22
_atom_site_aniso_U_33
_atom_site_aniso_U_12
_atom_site_aniso_U_13
_atom_site_aniso_U_23
C1 0.0483(14) 0.0462(14) 0.070(2) -0.0105(11) -0.0145(13) -0.0106(13)
C2 0.0561(16) 0.0472(14) 0.0490(18) -0.0157(12) -0.0057(12) -0.0132(11)
C3 0.0451(14) 0.0543(15) 0.0458(17) -0.0217(11) -0.0010(11) -0.0129(11)
C4 0.0410(13) 0.0532(14) 0.0398(16) -0.0115(11) -0.0027(10) -0.0150(11)
C5 0.0444(14) 0.0506(14) 0.0420(16) -0.0149(11) -0.0030(10) -0.0123(11)
C6 0.0419(13) 0.0519(15) 0.061(2) -0.0145(11) -0.0059(12) -0.0161(12)
C7 0.0430(14) 0.0538(15) 0.0516(18) -0.0132(11) -0.0041(12) -0.0112(12)
C8 0.0462(13) 0.0413(12) 0.0442(17) -0.0117(10) -0.0031(11) -0.0079(10)
C9 0.0550(15) 0.0587(15) 0.0453(18) -0.0167(12) -0.0046(12) -0.0019(12)
C10 0.0614(17) 0.0601(17) 0.064(2) -0.0251(14) -0.0006(14) 0.0066(14)
C11 0.0520(15) 0.0448(14) 0.073(2) -0.0189(12) -0.0066(13) -0.0067(13)
C12 0.0526(14) 0.0428(13) 0.0454(18) -0.0160(11) -0.0004(12) -0.0056(11)
C13 0.0676(18) 0.0643(18) 0.052(2) -0.0113(14) -0.0134(14) -0.0153(14)
C14 0.121(7) 0.130(8) 0.061(4) 0.033(6) -0.024(4) -0.036(5)
C15 0.172(8) 0.167(10) 0.062(5) 0.032(8) -0.024(5) -0.051(6)
C16 0.118(7) 0.148(8) 0.065(4) -0.024(5) -0.029(4) -0.012(5)
C17 0.079(3) 0.124(4) 0.072(3) -0.009(3) -0.026(2) 0.000(3)
C18 0.066(3) 0.077(7) 0.065(3) -0.012(4) -0.009(2) -0.004(4)
Cl1 0.1116(14) 0.220(5) 0.1318(18) 0.034(3) -0.0528(12) 0.048(3)
C13' 0.0676(18) 0.0643(18) 0.052(2) -0.0113(14) -0.0134(14) -0.0153(14)
C14' 0.121(7) 0.130(8) 0.061(4) 0.033(6) -0.024(4) -0.036(5)
C15' 0.172(8) 0.167(10) 0.062(5) 0.032(8) -0.024(5) -0.051(6)
C16' 0.118(7) 0.148(8) 0.065(4) -0.024(5) -0.029(4) -0.012(5)
C17' 0.079(3) 0.124(4) 0.072(3) -0.009(3) -0.026(2) 0.000(3)
C18' 0.066(3) 0.077(7) 0.065(3) -0.012(4) -0.009(2) -0.004(4)
Cl1' 0.1116(14) 0.220(5) 0.1318(18) 0.034(3) -0.0528(12) 0.048(3)
N1 0.0537(12) 0.0454(11) 0.0477(15) -0.0153(9) -0.0103(10) -0.0097(10)
O1 0.0658(13) 0.0476(11) 0.0836(17) -0.0193(9) -0.0186(11) -0.0013(10)
O2 0.0421(10) 0.0625(12) 0.0751(16) -0.0144(9) -0.0131(9) 0.0011(10)
O3 0.0598(13) 0.0624(12) 0.0871(18) -0.0197(10) -0.0250(11) 0.0100(11)
O4 0.0729(14) 0.0669(14) 0.114(2) -0.0362(11) -0.0279(13) -0.0020(13)

loop_
_atom_type_symbol
_atom_type_description
_atom_type_scat_dispersion_real
_atom_type_scat_dispersion_imag
_atom_type_scat_source
C C 0.0033 0.0016 'International Tables Vol C Tables 4.2.6.8 and 6.1.1.4'
H H 0.0000 0.0000 'International Tables Vol C Tables 4.2.6.8 and 6.1.1.4'
N N 0.0061 0.0033 'International Tables Vol C Tables 4.2.6.8 and 6.1.1.4'
Cl Cl 0.1484 0.1585 'International Tables Vol C Tables 4.2.6.8 and 6.1.1.4'
O O 0.0106 0.0060 'International Tables Vol C Tables 4.2.6.8 and 6.1.1.4'

loop_
_geom_angle_atom_site_label_1
_geom_angle_atom_site_label_2
_geom_angle_atom_site_label_3
_geom_angle
C6 C1 C2 119.3(3)
C6 C1 H1A 120.3
C2 C1 H1A 120.3
O1 C2 C3 122.9(2)
O1 C2 C1 117.2(3)
C3 C2 C1 119.9(2)
C2 C3 C4 120.3(2)
C2 C3 H3 119.8
C4 C3 H3 119.8
O2 C4 C3 117.5(2)
O2 C4 C5 121.6(2)
C3 C4 C5 120.9(2)
C6 C5 C4 116.9(2)
C6 C5 C7 123.5(2)
C4 C5 C7 119.5(2)
C1 C6 C5 122.6(2)
C1 C6 H6 118.7
C5 C6 H6 118.7
O3 C7 C5 121.9(2)
O3 C7 C8 117.7(2)
C5 C7 C8 120.4(2)
C12 C8 C9 117.8(2)
C12 C8 C7 122.5(2)
C9 C8 C7 119.4(3)
C10 C9 C8 120.9(3)
C10 C9 H9 119.5
C8 C9 H9 119.5
C9 C10 C11 121.5(3)
C9 C10 H10 119.3
C11 C10 H10 119.3
O4 C11 N1 119.4(3)
O4 C11 C10 125.1(3)
N1 C11 C10 115.5(2)
C8 C12 N1 121.5(2)
C8 C12 H12 119.3
N1 C12 H12 119.3
C18 C13 C14 125.9(12)
C18 C13 N1 118.1(18)
C14 C13 N1 114.7(18)
C13 C14 C15 116.8(16)
C13 C14 H14 121.6
C15 C14 H14 121.6
C16 C15 C14 120.6(18)
C16 C15 H15 119.7
C14 C15 H15 119.7
C15 C16 C17 118.1(16)
C15 C16 H16 120.9
C17 C16 H16 120.9
C16 C17 C18 127.1(13)
C16 C17 Cl1 121.1(18)
C18 C17 Cl1 111.6(18)
C13 C18 C17 111.2(12)
C13 C18 H18 124.4
C17 C18 H18 124.4
C18' C13' C14' 120.0
C18' C13' N1 121.4(8)
C14' C13' N1 118.4(7)
C13' C14' C15' 120.0
C13' C14' H14' 120.0
C15' C14' H14' 120.0
C16' C15' C14' 120.0
C16' C15' H15' 120.0
C14' C15' H15' 120.0
C17' C16' C15' 120.0
C17' C16' H16' 120.0
C15' C16' H16' 120.0
C16' C17' C18' 120.0
C16' C17' Cl1' 119.5(8)
C18' C17' Cl1' 120.5(8)
C13' C18' C17' 120.0
C13' C18' H18' 120.0
C17' C18' H18' 120.0
C12 N1 C11 122.8(2)
C12 N1 C13' 118.3(4)
C11 N1 C13' 118.9(4)
C12 N1 C13 119.1(9)
C11 N1 C13 118.0(9)
C2 O1 H1 108(3)
C4 O2 H2 104(2)

loop_
_geom_bond_atom_site_label_1
_geom_bond_atom_site_label_2
_geom_bond_distance
C1 C6 1.359(4)
C1 C2 1.407(4)
C1 H1A 0.9300
C2 O1 1.350(3)
C2 C3 1.380(4)
C3 C4 1.381(4)
C3 H3 0.9300
C4 O2 1.346(3)
C4 C5 1.418(3)
C5 C6 1.402(4)
C5 C7 1.457(4)
C6 H6 0.9300
C7 O3 1.232(3)
C7 C8 1.489(3)
C8 C12 1.352(4)
C8 C9 1.415(4)
C9 C10 1.349(4)
C9 H9 0.9300
C10 C11 1.422(4)
C10 H10 0.9300
C11 O4 1.242(3)
C11 N1 1.385(4)
C12 N1 1.363(3)
C12 H12 0.9300
C13 C18 1.34(2)
C13 C14 1.42(3)
C13 N1 1.47(3)
C14 C15 1.43(3)
C14 H14 0.9300
C15 C16 1.34(3)
C15 H15 0.9300
C16 C17 1.36(3)
C16 H16 0.9300
C17 C18 1.45(3)
C17 Cl1 1.71(3)
C18 H18 0.9300
C13' C18' 1.373(8)
C13' C14' 1.373(8)
C13' N1 1.432(13)
C14' C15' 1.373(8)
C14' H14' 0.9300
C15' C16' 1.373(8)
C15' H15' 0.9300
C16' C17' 1.373(8)
C16' H16' 0.9300
C17' C18' 1.373(8)
C17' Cl1' 1.750(14)
C18' H18' 0.9300
O1 H1 0.87(5)
O2 H2 0.91(4)

loop_
_geom_hbond_atom_site_label_D
_geom_hbond_atom_site_label_H
_geom_hbond_atom_site_label_A
_geom_hbond_site_symmetry_A
_geom_hbond_distance_DH
_geom_hbond_distance_HA
_geom_hbond_distance_DA
_geom_hbond_angle_DHA
O2 H2 O3 . 0.91(4) 1.75(4) 2.587(3) 152(3)
O1 H1 O4 1_445 0.87(5) 1.79(5) 2.655(3) 175(4)
C3 H3 O4 1_445 0.93 2.50 3.165(3) 128.7
C15 H15 O1 2_656 0.93 2.71 3.37(2) 129.2

loop_
_geom_torsion_atom_site_label_1
_geom_torsion_atom_site_label_2
_geom_torsion_atom_site_label_3
_geom_torsion_atom_site_label_4
_geom_torsion
C6 C1 C2 O1 178.2(3)
C6 C1 C2 C3 -1.0(4)
O1 C2 C3 C4 -177.9(2)
C1 C2 C3 C4 1.2(4)
C2 C3 C4 O2 179.3(2)
C2 C3 C4 C5 -1.9(4)
O2 C4 C5 C6 -179.0(2)
C3 C4 C5 C6 2.2(4)
O2 C4 C5 C7 -2.9(4)
C3 C4 C5 C7 178.4(2)
C2 C1 C6 C5 1.4(5)
C4 C5 C6 C1 -2.0(4)
C7 C5 C6 C1 -178.0(3)
C6 C5 C7 O3 162.1(3)
C4 C5 C7 O3 -13.8(4)
C6 C5 C7 C8 -19.3(4)
C4 C5 C7 C8 164.8(2)
O3 C7 C8 C12 136.6(3)
C5 C7 C8 C12 -42.0(4)
O3 C7 C8 C9 -36.4(4)
C5 C7 C8 C9 145.0(3)
C12 C8 C9 C10 2.1(4)
C7 C8 C9 C10 175.4(2)
C8 C9 C10 C11 -2.9(4)
C9 C10 C11 O4 -176.1(3)
C9 C10 C11 N1 1.8(4)
C9 C8 C12 N1 -0.4(4)
C7 C8 C12 N1 -173.4(2)
C18 C13 C14 C15 4.8(13)
N1 C13 C14 C15 171.6(15)
C13 C14 C15 C16 -1.3(16)
C14 C15 C16 C17 0(3)
C15 C16 C17 C18 -1(3)
C15 C16 C17 Cl1 175(2)
C14 C13 C18 C17 -5.7(18)
N1 C13 C18 C17 -172.1(17)
C16 C17 C18 C13 4(2)
Cl1 C17 C18 C13 -172.5(17)
C18' C13' C14' C15' 0.0
N1 C13' C14' C15' -176.2(8)
C13' C14' C15' C16' 0.0
C14' C15' C16' C17' 0.0
C15' C16' C17' C18' 0.0
C15' C16' C17' Cl1' -179.7(7)
C14' C13' C18' C17' 0.0
N1 C13' C18' C17' 176.0(8)
C16' C17' C18' C13' 0.0
Cl1' C17' C18' C13' 179.7(7)
C8 C12 N1 C11 -0.6(4)
C8 C12 N1 C13' 176.6(6)
C8 C12 N1 C13 175.5(12)
O4 C11 N1 C12 178.0(2)
C10 C11 N1 C12 -0.1(4)
O4 C11 N1 C13' 0.7(6)
C10 C11 N1 C13' -177.3(6)
O4 C11 N1 C13 1.8(12)
C10 C11 N1 C13 -176.2(12)
C18' C13' N1 C12 97.6(6)
C14' C13' N1 C12 -86.3(6)
C18' C13' N1 C11 -85.0(6)
C14' C13' N1 C11 91.0(6)
C18 C13 N1 C12 114.9(13)
C14 C13 N1 C12 -53.0(14)
C18 C13 N1 C11 -68.8(15)
C14 C13 N1 C11 123.3(10)
